data_7029385
loop_
_publ_author_name
'Murakami, Rina'
'Nakamura, Takeshi'
'Ishida, Takayuki'

_publ_section_title
;
 Doubly TEMPO-coordinated gadolinium(iii), lanthanum(iii), and
 yttrium(iii) complexes. Strong superexchange coupling across rare earth
 ions.
;
_journal_issue 15
_journal_name_full 'Dalton transactions (Cambridge, England : 2003)'
_journal_page_first 5893
_journal_page_last 5898
_journal_paper_doi 10.1039/c3dt53586j
_journal_volume 43
_journal_year 2014
_chemical_formula_moiety 'C33 H39 F18 Gd N2 O8'
_chemical_formula_sum 'C33 H39 F18 Gd N2 O8'
_chemical_formula_weight 1090.90
_chemical_melting_point 423
_space_group_IT_number 14
_symmetry_cell_setting monoclinic
_symmetry_Int_Tables_number 14
_symmetry_space_group_name_Hall '-P 2ybc'
_symmetry_space_group_name_H-M 'P 1 21/c 1'
_atom_sites_solution_hydrogens geom
_atom_sites_solution_primary direct
_atom_sites_solution_secondary difmap
_cell_angle_alpha 90.0000
_cell_angle_beta 91.041(10)
_cell_angle_gamma 90.0000
_cell_formula_units_Z 4
_cell_length_a 11.992(3)
_cell_length_b 16.147(3)
_cell_length_c 22.318(5)
_cell_measurement_reflns_used 43985
_cell_measurement_temperature 100
_cell_measurement_theta_max 27.55
_cell_measurement_theta_min 3.02
_cell_volume 4320.8(17)
_computing_cell_refinement PROCESS-AUTO
_computing_data_collection PROCESS-AUTO
_computing_data_reduction PROCESS-AUTO
_computing_molecular_graphics 'CrystalStructure 4.0'
_computing_publication_material 'CrystalStructure 4.0 (Rigaku, 2010)'
_computing_structure_refinement 'CRYSTALS (Carruthers, et al., 1999)'
_computing_structure_solution 'Il Milione (Burla, et al., 2007)'
_diffrn_ambient_temperature 100
_diffrn_detector_area_resol_mean 29.412
_diffrn_measured_fraction_theta_full 0.988
_diffrn_measured_fraction_theta_max 0.988
_diffrn_measurement_device_type 'Rigaku Saturn70'
_diffrn_measurement_method \w
_diffrn_radiation_type 'Mo K\a'
_diffrn_radiation_wavelength 0.71073
_diffrn_reflns_av_R_equivalents 0.0639
_diffrn_reflns_limit_h_max 15
_diffrn_reflns_limit_h_min -15
_diffrn_reflns_limit_k_max 20
_diffrn_reflns_limit_k_min -20
_diffrn_reflns_limit_l_max 28
_diffrn_reflns_limit_l_min -28
_diffrn_reflns_number 62172
_diffrn_reflns_theta_full 27.49
_diffrn_reflns_theta_max 27.48
_diffrn_standards_number 0
_exptl_absorpt_coefficient_mu 1.664
_exptl_absorpt_correction_T_max 0.640
_exptl_absorpt_correction_T_min 0.484
_exptl_absorpt_correction_type multi-scan
_exptl_absorpt_process_details 'REQAB (Rigaku, 1998)'
_exptl_crystal_colour Orange
_exptl_crystal_density_diffrn 1.677
_exptl_crystal_density_method 'not measured'
_exptl_crystal_description Block
_exptl_crystal_F_000 2164.00
_exptl_crystal_size_max 0.39
_exptl_crystal_size_mid 0.32
_exptl_crystal_size_min 0.27
_refine_diff_density_max 2.660
_refine_diff_density_min -2.430
_refine_ls_extinction_coef 366(32)
_refine_ls_extinction_method 'Larson (1970) Crystallographic Computing eq. 22'
_refine_ls_goodness_of_fit_ref 1.088
_refine_ls_hydrogen_treatment constr
_refine_ls_number_parameters 627
_refine_ls_number_reflns 9791
_refine_ls_R_factor_gt 0.0533
_refine_ls_shift/su_max 0.000
_refine_ls_structure_factor_coef F
_refine_ls_weighting_details 'w = 1/[0.0005Fo^2^ + 3.0000\s(Fo^2^)]'
_refine_ls_weighting_scheme calc
_refine_ls_wR_factor_ref 0.0574
_reflns_number_gt 8087
_reflns_number_total 9791
_reflns_threshold_expression F>2.0\s(F)
_cod_data_source_file c3dt53586j1.cif
_cod_data_source_block '[Gd(hfac)3(TEMPO)2]'
_cod_original_cell_volume 4320.7(15)
_cod_database_code 7029385

loop_
_symmetry_equiv_pos_site_id
_symmetry_equiv_pos_as_xyz
1 +X,+Y,+Z
2 -X,1/2+Y,1/2-Z
3 -X,-Y,-Z
4 +X,1/2-Y,1/2+Z

loop_
_atom_site_label
_atom_site_type_symbol
_atom_site_fract_x
_atom_site_fract_y
_atom_site_fract_z
_atom_site_U_iso_or_equiv
_atom_site_adp_type
_atom_site_occupancy
_atom_site_symmetry_multiplicity
_atom_site_calc_flag
_atom_site_refinement_flags
Gd1 Gd 0.749990(10) 0.210570(10) 0.339840(10) 0.01940(7) Uani 1.0 4 d .
F1 F 0.3665(3) 0.07414(19) 0.37924(16) 0.0681(11) Uani 1.0 4 d .
F2 F 0.4050(4) 0.0874(3) 0.4714(2) 0.1203(19) Uani 1.0 4 d .
F3 F 0.4759(6) -0.0025(3) 0.4258(3) 0.159(3) Uani 1.0 4 d .
F4 F 0.4408(3) 0.4019(3) 0.41639(15) 0.0833(13) Uani 1.0 4 d .
F5 F 0.4579(3) 0.35893(17) 0.50683(12) 0.0503(9) Uani 1.0 4 d .
F6 F 0.5837(3) 0.43258(16) 0.46693(15) 0.0595(10) Uani 1.0 4 d .
F7 F 0.8144(3) -0.08959(19) 0.31775(16) 0.0733(12) Uani 1.0 4 d .
F8 F 0.7578(3) -0.12508(17) 0.40430(15) 0.0665(11) Uani 1.0 4 d .
F9 F 0.9207(3) -0.0821(2) 0.39243(17) 0.0768(13) Uani 1.0 4 d .
F10 F 0.6998(4) 0.1666(3) 0.5711(3) 0.1248(19) Uani 1.0 4 d .
F11 F 0.7992(4) 0.0708(3) 0.5661(3) 0.151(3) Uani 1.0 4 d .
F12 F 0.8716(3) 0.1862(2) 0.55851(13) 0.0668(11) Uani 1.0 4 d .
F13 F 1.0777(3) 0.1510(2) 0.21393(16) 0.0756(12) Uani 1.0 4 d .
F14 F 1.0506(2) 0.23467(16) 0.14262(12) 0.0438(8) Uani 1.0 4 d .
F15 F 0.9458(3) 0.12969(19) 0.14960(17) 0.0853(13) Uani 1.0 4 d .
F16 F 0.8950(5) 0.48366(19) 0.1997(3) 0.142(2) Uani 1.0 4 d .
F17 F 0.7166(4) 0.4699(2) 0.20941(17) 0.1004(16) Uani 1.0 4 d .
F18 F 0.8206(3) 0.49851(16) 0.28500(17) 0.0726(12) Uani 1.0 4 d .
O1 O 0.6326(3) 0.19845(17) 0.25639(14) 0.0322(9) Uani 1.0 4 d .
O2 O 0.9248(3) 0.26590(18) 0.36801(13) 0.0302(9) Uani 1.0 4 d .
O3 O 0.5874(2) 0.13695(16) 0.37125(13) 0.0260(8) Uani 1.0 4 d .
O4 O 0.6345(3) 0.30436(16) 0.39223(13) 0.0277(9) Uani 1.0 4 d .
O5 O 0.7978(3) 0.06928(16) 0.34852(14) 0.0317(9) Uani 1.0 4 d .
O6 O 0.7789(3) 0.18265(17) 0.44402(13) 0.0279(9) Uani 1.0 4 d .
O7 O 0.8707(2) 0.18565(15) 0.25851(13) 0.0241(8) Uani 1.0 4 d .
O8 O 0.7669(3) 0.33848(15) 0.28899(13) 0.0258(8) Uani 1.0 4 d .
N1 N 0.5438(3) 0.1746(3) 0.22805(16) 0.0315(11) Uani 1.0 4 d .
N2 N 0.9976(3) 0.2788(2) 0.41019(17) 0.0310(11) Uani 1.0 4 d .
C1 C 0.5561(4) 0.0983(4) 0.1904(3) 0.0477(16) Uani 1.0 4 d .
C2 C 0.6175(5) 0.0336(3) 0.2281(3) 0.066(2) Uani 1.0 4 d .
C3 C 0.6268(5) 0.1208(4) 0.1361(3) 0.065(2) Uani 1.0 4 d .
C4 C 0.4391(4) 0.0682(4) 0.1719(3) 0.065(2) Uani 1.0 4 d .
C5 C 0.3607(4) 0.1357(4) 0.1508(3) 0.0630(19) Uani 1.0 4 d .
C6 C 0.3469(4) 0.1983(3) 0.1999(3) 0.0429(15) Uani 1.0 4 d .
C7 C 0.4562(4) 0.2401(3) 0.2192(2) 0.0351(13) Uani 1.0 4 d .
C8 C 0.4421(4) 0.2839(3) 0.2781(3) 0.0426(16) Uani 1.0 4 d .
C9 C 0.4955(5) 0.3018(4) 0.1719(3) 0.0581(19) Uani 1.0 4 d .
C10 C 1.0966(4) 0.2223(4) 0.4108(3) 0.0424(15) Uani 1.0 4 d .
C11 C 1.0539(4) 0.1340(4) 0.4006(3) 0.0549(18) Uani 1.0 4 d .
C12 C 1.1733(5) 0.2461(5) 0.3595(3) 0.074(2) Uani 1.0 4 d .
C13 C 1.1539(5) 0.2284(4) 0.4719(3) 0.0568(18) Uani 1.0 4 d .
C14 C 1.1733(5) 0.3161(4) 0.4932(3) 0.066(2) Uani 1.0 4 d .
C15 C 1.0625(5) 0.3589(4) 0.4976(3) 0.0535(17) Uani 1.0 4 d .
C16 C 0.9964(4) 0.3634(3) 0.4381(3) 0.0417(15) Uani 1.0 4 d .
C17 C 0.8767(5) 0.3859(3) 0.4497(3) 0.0548(18) Uani 1.0 4 d .
C18 C 1.0461(6) 0.4257(4) 0.3942(3) 0.078(3) Uani 1.0 4 d .
C19 C 0.4455(4) 0.0685(4) 0.4203(3) 0.0468(17) Uani 1.0 4 d .
C20 C 0.5173(5) 0.1492(4) 0.4111(4) 0.031(2) Uani 0.650(5) 4 d .
C21 C 0.4960(6) 0.2222(4) 0.4425(3) 0.0274(19) Uani 0.650(5) 4 d .
C22 C 0.5499(7) 0.2948(4) 0.4275(4) 0.028(2) Uani 0.650(5) 4 d .
C23 C 0.5133(4) 0.3719(3) 0.4568(2) 0.0354(14) Uani 1.0 4 d .
C24 C 0.8184(4) -0.0711(3) 0.3750(3) 0.0411(16) Uani 1.0 4 d .
C25 C 0.8020(5) 0.0239(4) 0.3959(3) 0.0257(18) Uani 0.650(5) 4 d .
C26 C 0.7931(5) 0.0406(4) 0.4568(3) 0.0285(19) Uani 0.650(5) 4 d .
C27 C 0.7845(5) 0.1221(4) 0.4767(3) 0.0245(18) Uani 0.650(5) 4 d .
C28 C 0.7827(4) 0.1420(3) 0.5432(2) 0.0351(14) Uani 1.0 4 d .
C29 C 0.9979(4) 0.1864(3) 0.1810(3) 0.0341(14) Uani 1.0 4 d .
C30 C 0.9162(4) 0.2318(3) 0.22160(19) 0.0240(11) Uani 1.0 4 d .
C31 C 0.9033(4) 0.3167(3) 0.2138(2) 0.0303(13) Uani 1.0 4 d .
C32 C 0.8298(4) 0.3617(3) 0.2480(2) 0.0304(13) Uani 1.0 4 d .
C33 C 0.8162(6) 0.4553(4) 0.2346(3) 0.064(2) Uani 1.0 4 d .
C34 C 0.5685(9) 0.0702(7) 0.3901(5) 0.017(3) Uiso 0.350(5) 4 d .
C35 C 0.6416(9) -0.0003(7) 0.3926(5) 0.025(3) Uiso 0.350(5) 4 d .
C36 C 0.7434(10) 0.0033(7) 0.3665(6) 0.022(3) Uiso 0.350(5) 4 d .
C37 C 0.7308(10) 0.1927(7) 0.4859(6) 0.021(3) Uiso 0.350(5) 4 d .
C38 C 0.6445(9) 0.2489(7) 0.4930(6) 0.024(3) Uiso 0.350(5) 4 d .
C39 C 0.6088(13) 0.2991(8) 0.4450(7) 0.026(4) Uiso 0.350(5) 4 d .
H1 H 0.5752 0.0213 0.2631 0.0786 Uiso 1.0 4 calc R
H2 H 0.6266 -0.0160 0.2050 0.0785 Uiso 1.0 4 calc R
H3 H 0.6895 0.0545 0.2400 0.0786 Uiso 1.0 4 calc R
H4 H 0.6987 0.1401 0.1496 0.0778 Uiso 1.0 4 calc R
H5 H 0.6358 0.0728 0.1113 0.0778 Uiso 1.0 4 calc R
H6 H 0.5901 0.1637 0.1133 0.0778 Uiso 1.0 4 calc R
H7 H 0.4455 0.0286 0.1395 0.0776 Uiso 1.0 4 calc R
H8 H 0.4052 0.0415 0.2060 0.0776 Uiso 1.0 4 calc R
H9 H 0.3910 0.1628 0.1159 0.0755 Uiso 1.0 4 calc R
H10 H 0.2886 0.1119 0.1404 0.0755 Uiso 1.0 4 calc R
H11 H 0.2948 0.2400 0.1855 0.0514 Uiso 1.0 4 calc R
H12 H 0.3157 0.1699 0.2341 0.0514 Uiso 1.0 4 calc R
H13 H 0.5116 0.3086 0.2904 0.0511 Uiso 1.0 4 calc R
H14 H 0.3863 0.3263 0.2737 0.0511 Uiso 1.0 4 calc R
H15 H 0.4192 0.2448 0.3079 0.0511 Uiso 1.0 4 calc R
H16 H 0.5073 0.2733 0.1349 0.0695 Uiso 1.0 4 calc R
H17 H 0.4399 0.3439 0.1660 0.0697 Uiso 1.0 4 calc R
H18 H 0.5641 0.3269 0.1854 0.0696 Uiso 1.0 4 calc R
H19 H 1.0152 0.1310 0.3626 0.0660 Uiso 1.0 4 calc R
H20 H 1.1157 0.0963 0.4007 0.0659 Uiso 1.0 4 calc R
H21 H 1.0039 0.1192 0.4319 0.0659 Uiso 1.0 4 calc R
H22 H 1.1976 0.3023 0.3646 0.0887 Uiso 1.0 4 calc R
H23 H 1.2369 0.2100 0.3596 0.0886 Uiso 1.0 4 calc R
H24 H 1.1334 0.2408 0.3220 0.0885 Uiso 1.0 4 calc R
H25 H 1.1081 0.2006 0.5010 0.0679 Uiso 1.0 4 calc R
H26 H 1.2258 0.2011 0.4699 0.0680 Uiso 1.0 4 calc R
H27 H 1.2100 0.3154 0.5323 0.0791 Uiso 1.0 4 calc R
H28 H 1.2196 0.3453 0.4650 0.0790 Uiso 1.0 4 calc R
H29 H 1.0191 0.3289 0.5267 0.0639 Uiso 1.0 4 calc R
H30 H 1.0767 0.4146 0.5120 0.0641 Uiso 1.0 4 calc R
H31 H 0.8449 0.3460 0.4763 0.0656 Uiso 1.0 4 calc R
H32 H 0.8736 0.4399 0.4676 0.0656 Uiso 1.0 4 calc R
H33 H 0.8351 0.3862 0.4125 0.0657 Uiso 1.0 4 calc R
H34 H 1.0024 0.4260 0.3577 0.0935 Uiso 1.0 4 calc R
H35 H 1.0457 0.4800 0.4117 0.0935 Uiso 1.0 4 calc R
H36 H 1.1214 0.4101 0.3856 0.0934 Uiso 1.0 4 calc R
H37 H 0.4453 0.2220 0.4736 0.0330 Uiso 0.65 4 calc R
H38 H 0.7928 -0.0028 0.4842 0.0343 Uiso 0.65 4 calc R
H39 H 0.9450 0.3438 0.1850 0.0365 Uiso 1.0 4 calc R
H40 H 0.6194 -0.0484 0.4120 0.0296 Uiso 0.35 4 calc R
H41 H 0.6101 0.2534 0.5299 0.0285 Uiso 0.35 4 calc R

loop_
_atom_site_aniso_label
_atom_site_aniso_U_11
_atom_site_aniso_U_22
_atom_site_aniso_U_33
_atom_site_aniso_U_12
_atom_site_aniso_U_13
_atom_site_aniso_U_23
Gd1 0.01719(14) 0.01991(14) 0.02112(14) -0.00028(7) 0.00090(9) 0.00343(8)
F1 0.0482(19) 0.077(3) 0.079(3) -0.0249(16) -0.0185(18) 0.0048(19)
F2 0.160(5) 0.124(4) 0.077(4) 0.061(4) -0.012(3) -0.030(3)
F3 0.265(7) 0.069(3) 0.142(5) 0.095(4) -0.056(5) -0.025(3)
F4 0.051(2) 0.159(4) 0.040(2) 0.001(2) -0.0008(17) 0.021(3)
F5 0.0490(17) 0.071(2) 0.0316(17) 0.0081(15) 0.0158(14) -0.0005(14)
F6 0.062(2) 0.0440(17) 0.073(3) -0.0116(15) 0.0112(17) -0.0214(16)
F7 0.108(3) 0.055(2) 0.056(3) -0.0031(18) -0.010(2) 0.0205(17)
F8 0.067(2) 0.0543(19) 0.078(3) -0.0269(16) -0.0073(18) 0.0340(17)
F9 0.0390(19) 0.095(3) 0.096(3) 0.0032(17) 0.0005(18) -0.036(2)
F10 0.082(3) 0.132(4) 0.163(5) 0.018(3) 0.066(3) -0.057(4)
F11 0.105(4) 0.041(3) 0.309(8) 0.006(2) 0.038(4) 0.021(4)
F12 0.076(3) 0.092(3) 0.0314(18) -0.0348(19) -0.0149(17) 0.0088(17)
F13 0.062(2) 0.094(3) 0.072(3) 0.0503(19) 0.0310(18) 0.036(2)
F14 0.0460(16) 0.0433(15) 0.0429(18) 0.0009(13) 0.0241(14) 0.0067(13)
F15 0.082(3) 0.065(2) 0.112(4) -0.0365(18) 0.064(3) -0.061(2)
F16 0.227(6) 0.0346(19) 0.171(5) 0.026(3) 0.160(5) 0.040(3)
F17 0.172(5) 0.068(3) 0.061(3) 0.073(3) -0.003(3) 0.0195(19)
F18 0.097(3) 0.0252(15) 0.097(3) -0.0078(16) 0.039(3) -0.0103(17)
O1 0.0256(17) 0.0427(18) 0.0279(18) -0.0038(13) -0.0067(14) 0.0013(14)
O2 0.0218(16) 0.0431(18) 0.0254(17) -0.0099(13) -0.0042(14) 0.0049(14)
O3 0.0223(15) 0.0231(15) 0.0329(18) -0.0009(12) 0.0051(14) 0.0000(13)
O4 0.0329(17) 0.0260(16) 0.0246(17) -0.0030(12) 0.0080(14) 0.0006(12)
O5 0.0315(17) 0.0250(16) 0.039(2) 0.0066(13) 0.0130(14) 0.0103(14)
O6 0.0256(16) 0.0319(16) 0.0261(18) -0.0013(13) 0.0001(14) 0.0062(14)
O7 0.0228(15) 0.0219(14) 0.0277(17) 0.0026(12) 0.0064(13) 0.0043(13)
O8 0.0276(15) 0.0212(15) 0.0287(18) 0.0013(12) 0.0037(14) 0.0055(13)
N1 0.023(2) 0.046(3) 0.025(2) -0.0035(17) -0.0007(17) -0.0036(18)
N2 0.024(2) 0.042(3) 0.027(3) -0.0083(16) -0.0014(17) 0.0053(17)
C1 0.035(3) 0.061(4) 0.047(4) -0.008(3) 0.005(3) -0.025(3)
C2 0.060(4) 0.044(4) 0.093(6) 0.008(3) -0.006(4) -0.022(4)
C3 0.037(3) 0.115(5) 0.043(4) -0.008(3) 0.007(3) -0.028(4)
C4 0.040(3) 0.085(5) 0.070(5) -0.014(3) 0.007(3) -0.047(4)
C5 0.027(3) 0.115(5) 0.047(4) -0.019(3) -0.007(3) -0.021(4)
C6 0.023(3) 0.074(4) 0.031(3) -0.005(3) -0.001(3) 0.004(3)
C7 0.025(3) 0.050(3) 0.031(3) -0.001(2) -0.003(2) 0.010(3)
C8 0.032(3) 0.040(3) 0.056(4) 0.009(2) 0.000(3) 0.001(3)
C9 0.032(3) 0.083(5) 0.059(4) -0.006(3) -0.005(3) 0.037(4)
C10 0.020(3) 0.076(4) 0.031(3) 0.005(3) 0.004(3) 0.002(3)
C11 0.039(3) 0.065(4) 0.061(4) 0.030(3) 0.000(3) -0.011(3)
C12 0.028(3) 0.154(6) 0.039(4) -0.006(4) 0.009(3) 0.005(4)
C13 0.027(3) 0.106(5) 0.038(4) 0.013(3) -0.009(3) 0.000(4)
C14 0.039(4) 0.111(5) 0.048(4) -0.021(4) -0.017(3) -0.008(4)
C15 0.057(4) 0.056(4) 0.047(4) -0.028(3) -0.012(3) -0.009(3)
C16 0.044(3) 0.034(3) 0.047(4) -0.023(3) -0.007(3) 0.004(3)
C17 0.059(4) 0.028(3) 0.077(5) -0.002(3) -0.008(3) -0.014(3)
C18 0.094(5) 0.060(4) 0.080(5) -0.042(4) -0.012(4) 0.027(4)
C19 0.029(3) 0.068(4) 0.043(4) -0.027(3) 0.008(3) 0.019(3)
C20 0.021(4) 0.034(4) 0.038(5) -0.000(3) -0.007(4) 0.009(4)
C21 0.020(4) 0.034(4) 0.028(4) -0.000(3) 0.004(3) 0.005(3)
C22 0.025(4) 0.033(4) 0.025(4) 0.002(3) -0.001(4) 0.008(3)
C23 0.034(3) 0.045(3) 0.028(3) 0.000(3) 0.006(3) -0.001(3)
C24 0.039(3) 0.029(3) 0.055(4) 0.006(2) 0.009(3) 0.012(3)
C25 0.026(4) 0.021(4) 0.030(4) 0.001(3) 0.005(4) 0.003(3)
C26 0.034(4) 0.024(4) 0.028(4) -0.003(3) 0.009(3) 0.006(3)
C27 0.020(4) 0.028(4) 0.026(4) -0.002(3) 0.000(3) -0.004(3)
C28 0.042(3) 0.037(3) 0.026(3) -0.008(3) 0.005(3) 0.002(2)
C29 0.035(3) 0.029(3) 0.038(3) 0.005(2) 0.014(3) 0.004(3)
C30 0.020(2) 0.031(3) 0.021(3) -0.0009(18) -0.0012(18) 0.0032(19)
C31 0.037(3) 0.025(3) 0.029(3) 0.0001(19) 0.007(2) 0.0076(19)
C32 0.042(3) 0.021(3) 0.028(3) -0.000(2) 0.004(3) 0.0049(19)
C33 0.093(5) 0.032(3) 0.068(5) 0.008(3) 0.048(4) 0.018(3)

loop_
_atom_type_symbol
_atom_type_description
_atom_type_scat_dispersion_real
_atom_type_scat_dispersion_imag
_atom_type_scat_source
C C 0.003 0.002
;
International Tables for Crystallography
(1992, Vol. C, Tables 4.2.6.8 and 6.1.1.4)
;
O O 0.011 0.006
;
International Tables for Crystallography
(1992, Vol. C, Tables 4.2.6.8 and 6.1.1.4)
;
N N 0.006 0.003
;
International Tables for Crystallography
(1992, Vol. C, Tables 4.2.6.8 and 6.1.1.4)
;
Gd Gd -0.165 3.904
;
International Tables for Crystallography
(1992, Vol. C, Tables 4.2.6.8 and 6.1.1.4)
;
F F 0.017 0.010
;
International Tables for Crystallography
(1992, Vol. C, Tables 4.2.6.8 and 6.1.1.4)
;
H H 0.000 0.000
;
International Tables for Crystallography
(1992, Vol. C, Table 6.1.1.4)
;

loop_
_geom_angle_atom_site_label_1
_geom_angle_atom_site_label_2
_geom_angle_atom_site_label_3
_geom_angle
_geom_angle_publ_flag
O1 Gd1 O2 140.36(11) yes
O1 Gd1 O3 73.06(10) yes
O1 Gd1 O4 95.64(10) yes
O1 Gd1 O5 97.31(10) yes
O1 Gd1 O6 147.17(10) yes
O1 Gd1 O7 75.03(10) yes
O1 Gd1 O8 75.23(10) yes
O2 Gd1 O3 146.58(10) yes
O2 Gd1 O4 98.68(10) yes
O2 Gd1 O5 97.53(10) yes
O2 Gd1 O6 72.47(10) yes
O2 Gd1 O7 73.53(10) yes
O2 Gd1 O8 73.33(10) yes
O3 Gd1 O4 71.81(10) yes
O3 Gd1 O5 72.21(10) yes
O3 Gd1 O6 74.11(10) yes
O3 Gd1 O7 130.45(9) yes
O3 Gd1 O8 130.51(9) yes
O4 Gd1 O5 136.01(10) yes
O4 Gd1 O6 73.53(10) yes
O4 Gd1 O7 148.53(9) yes
O4 Gd1 O8 74.66(10) yes
O5 Gd1 O6 72.94(10) yes
O5 Gd1 O7 75.43(10) yes
O5 Gd1 O8 149.34(10) yes
O6 Gd1 O7 129.22(10) yes
O6 Gd1 O8 128.28(10) yes
O7 Gd1 O8 73.91(9) yes
Gd1 O1 N1 154.5(3) yes
Gd1 O2 N2 147.6(3) yes
Gd1 O3 C20 133.6(4) yes
Gd1 O3 C34 136.0(6) yes
C20 O3 C34 75.8(6) yes
Gd1 O4 C22 133.5(3) yes
Gd1 O4 C39 126.0(7) yes
Gd1 O5 C25 128.6(4) yes
Gd1 O5 C36 133.4(6) yes
C25 O5 C36 45.6(6) yes
Gd1 O6 C27 137.6(4) yes
Gd1 O6 C37 135.9(6) yes
C27 O6 C37 68.9(7) yes
Gd1 O7 C30 133.2(3) yes
Gd1 O8 C32 132.0(3) yes
O1 N1 C1 115.6(4) yes
O1 N1 C7 115.1(4) yes
C1 N1 C7 125.5(4) yes
O2 N2 C10 115.7(4) yes
O2 N2 C16 116.0(4) yes
C10 N2 C16 124.3(4) yes
N1 C1 C2 107.8(5) yes
N1 C1 C3 108.0(5) yes
N1 C1 C4 108.1(4) yes
C2 C1 C3 109.3(5) yes
C2 C1 C4 111.2(5) yes
C3 C1 C4 112.3(5) yes
C1 C4 C5 114.6(5) yes
C4 C5 C6 109.4(5) yes
C5 C6 C7 113.4(4) yes
N1 C7 C6 108.6(4) yes
N1 C7 C8 107.7(4) yes
N1 C7 C9 109.0(4) yes
C6 C7 C8 110.1(4) yes
C6 C7 C9 111.6(4) yes
C8 C7 C9 109.7(4) yes
N2 C10 C11 107.7(4) yes
N2 C10 C12 109.1(5) yes
N2 C10 C13 108.3(4) yes
C11 C10 C12 109.0(5) yes
C11 C10 C13 109.9(5) yes
C12 C10 C13 112.7(4) yes
C10 C13 C14 114.2(5) yes
C13 C14 C15 108.7(5) yes
C14 C15 C16 114.2(5) yes
N2 C16 C15 107.9(4) yes
N2 C16 C17 107.8(4) yes
N2 C16 C18 108.9(5) yes
C15 C16 C17 110.0(5) yes
C15 C16 C18 112.5(5) yes
C17 C16 C18 109.5(5) yes
F1 C19 F2 108.9(5) yes
F1 C19 F3 110.5(6) yes
F1 C19 C20 104.0(5) yes
F1 C19 C34 110.9(6) yes
F2 C19 F3 104.7(6) yes
F2 C19 C20 97.7(5) yes
F2 C19 C34 136.2(6) yes
F3 C19 C20 129.2(6) yes
F3 C19 C34 77.6(6) yes
C20 C19 C34 55.5(5) yes
O3 C20 C19 109.7(5) yes
O3 C20 C21 128.4(6) yes
O3 C20 C34 50.0(5) yes
C19 C20 C21 121.8(6) yes
C19 C20 C34 64.2(5) yes
C21 C20 C34 163.2(7) yes
C20 C21 C22 120.3(7) yes
O4 C22 C21 128.2(6) yes
O4 C22 C23 114.1(5) yes
C21 C22 C23 117.7(6) yes
F4 C23 F5 107.2(4) yes
F4 C23 F6 104.8(4) yes
F4 C23 C22 101.8(5) yes
F4 C23 C39 126.3(6) yes
F5 C23 F6 107.6(4) yes
F5 C23 C22 113.4(5) yes
F5 C23 C39 112.2(6) yes
F6 C23 C22 120.7(5) yes
F6 C23 C39 96.4(6) yes
F7 C24 F8 108.8(4) yes
F7 C24 F9 106.2(5) yes
F7 C24 C25 119.6(5) yes
F7 C24 C36 92.7(6) yes
F8 C24 F9 106.8(5) yes
F8 C24 C25 114.5(5) yes
F8 C24 C36 104.8(6) yes
F9 C24 C25 99.4(4) yes
F9 C24 C36 135.0(6) yes
O5 C25 C24 107.9(5) yes
O5 C25 C26 133.6(6) yes
O5 C25 C36 68.7(8) yes
C24 C25 C26 118.5(6) yes
C24 C25 C36 65.6(8) yes
C26 C25 C36 129.3(10) yes
C25 C26 C27 120.1(6) yes
O6 C27 C26 124.7(6) yes
O6 C27 C28 114.4(5) yes
O6 C27 C37 51.9(6) yes
C26 C27 C28 120.9(6) yes
C26 C27 C37 154.1(8) yes
C28 C27 C37 69.6(7) yes
F10 C28 F11 101.9(5) yes
F10 C28 F12 110.1(5) yes
F10 C28 C27 125.5(5) yes
F10 C28 C37 86.2(6) yes
F11 C28 F12 105.4(4) yes
F11 C28 C27 101.4(5) yes
F11 C28 C37 145.4(6) yes
F12 C28 C27 110.0(4) yes
F12 C28 C37 103.1(5) yes
C27 C28 C37 49.7(5) yes
F13 C29 F14 105.3(4) yes
F13 C29 F15 109.1(4) yes
F13 C29 C30 109.9(4) yes
F14 C29 F15 107.2(4) yes
F14 C29 C30 114.7(4) yes
F15 C29 C30 110.4(4) yes
O7 C30 C29 113.4(4) yes
O7 C30 C31 128.7(4) yes
C29 C30 C31 117.9(4) yes
C30 C31 C32 121.3(4) yes
O8 C32 C31 130.0(4) yes
O8 C32 C33 111.7(4) yes
C31 C32 C33 118.2(5) yes
F16 C33 F17 109.6(6) yes
F16 C33 F18 107.5(5) yes
F16 C33 C32 112.3(5) yes
F17 C33 F18 106.7(5) yes
F17 C33 C32 110.1(5) yes
F18 C33 C32 110.4(5) yes
O3 C34 C19 110.1(8) yes
O3 C34 C20 54.3(5) yes
O3 C34 C35 128.0(10) yes
C19 C34 C20 60.4(5) yes
C19 C34 C35 121.6(9) yes
C20 C34 C35 156.5(10) yes
C34 C35 C36 120.0(10) yes
O5 C36 C24 112.6(9) yes
O5 C36 C25 65.7(8) yes
O5 C36 C35 128.2(10) yes
C24 C36 C25 77.0(8) yes
C24 C36 C35 116.6(10) yes
C25 C36 C35 110.8(12) yes
O6 C37 C27 59.1(6) yes
O6 C37 C28 112.7(9) yes
O6 C37 C38 125.9(11) yes
C27 C37 C28 60.7(6) yes
C27 C37 C38 160.8(11) yes
C28 C37 C38 120.9(10) yes
C37 C38 C39 120.5(12) yes
O4 C39 C23 106.8(9) yes
O4 C39 C38 134.0(12) yes
C23 C39 C38 119.2(11) yes
C1 C2 H1 109.504 no
C1 C2 H2 109.492 no
C1 C2 H3 109.510 no
H1 C2 H2 109.434 no
H1 C2 H3 109.445 no
H2 C2 H3 109.443 no
C1 C3 H4 109.503 no
C1 C3 H5 109.501 no
C1 C3 H6 109.497 no
H4 C3 H5 109.442 no
H4 C3 H6 109.443 no
H5 C3 H6 109.441 no
C1 C4 H7 108.927 no
C1 C4 H8 108.936 no
C5 C4 H7 107.403 no
C5 C4 H8 107.386 no
H7 C4 H8 109.475 no
C4 C5 H9 109.639 no
C4 C5 H10 109.636 no
C6 C5 H9 109.315 no
C6 C5 H10 109.300 no
H9 C5 H10 109.493 no
C5 C6 H11 107.698 no
C5 C6 H12 107.731 no
C7 C6 H11 109.235 no
C7 C6 H12 109.253 no
H11 C6 H12 109.469 no
C7 C8 H13 109.498 no
C7 C8 H14 109.502 no
C7 C8 H15 109.500 no
H13 C8 H14 109.446 no
H13 C8 H15 109.441 no
H14 C8 H15 109.440 no
C7 C9 H16 109.490 no
C7 C9 H17 109.499 no
C7 C9 H18 109.502 no
H16 C9 H17 109.445 no
H16 C9 H18 109.446 no
H17 C9 H18 109.444 no
C10 C11 H19 109.486 no
C10 C11 H20 109.508 no
C10 C11 H21 109.504 no
H19 C11 H20 109.441 no
H19 C11 H21 109.445 no
H20 C11 H21 109.443 no
C10 C12 H22 109.507 no
C10 C12 H23 109.496 no
C10 C12 H24 109.499 no
H22 C12 H23 109.443 no
H22 C12 H24 109.439 no
H23 C12 H24 109.443 no
C10 C13 H25 108.587 no
C10 C13 H26 108.585 no
C14 C13 H25 107.967 no
C14 C13 H26 107.983 no
H25 C13 H26 109.493 no
C13 C14 H27 109.784 no
C13 C14 H28 109.792 no
C15 C14 H27 109.519 no
C15 C14 H28 109.541 no
H27 C14 H28 109.506 no
C14 C15 H29 107.383 no
C14 C15 H30 107.356 no
C16 C15 H29 109.171 no
C16 C15 H30 109.169 no
H29 C15 H30 109.457 no
C16 C17 H31 109.503 no
C16 C17 H32 109.492 no
C16 C17 H33 109.507 no
H31 C17 H32 109.444 no
H31 C17 H33 109.447 no
H32 C17 H33 109.435 no
C16 C18 H34 109.504 no
C16 C18 H35 109.497 no
C16 C18 H36 109.498 no
H34 C18 H35 109.444 no
H34 C18 H36 109.448 no
H35 C18 H36 109.437 no
C20 C21 H37 119.869 no
C22 C21 H37 119.864 no
C25 C26 H38 119.951 no
C27 C26 H38 119.939 no
C30 C31 H39 119.359 no
C32 C31 H39 119.352 no
C34 C35 H40 120.028 no
C36 C35 H40 120.012 no
C37 C38 H41 119.754 no
C39 C38 H41 119.736 no

loop_
_geom_bond_atom_site_label_1
_geom_bond_atom_site_label_2
_geom_bond_distance
_geom_bond_publ_flag
Gd1 O1 2.322(3) yes
Gd1 O2 2.354(3) yes
Gd1 O3 2.399(3) yes
Gd1 O4 2.374(3) yes
Gd1 O5 2.360(3) yes
Gd1 O6 2.387(3) yes
Gd1 O7 2.376(3) yes
Gd1 O8 2.367(3) yes
F1 C19 1.309(6) yes
F2 C19 1.284(8) yes
F3 C19 1.208(8) yes
F4 C23 1.332(6) yes
F5 C23 1.326(6) yes
F6 C23 1.311(6) yes
F7 C24 1.312(7) yes
F8 C24 1.317(6) yes
F9 C24 1.292(6) yes
F10 C28 1.248(7) yes
F11 C28 1.271(7) yes
F12 C28 1.323(6) yes
F13 C29 1.326(6) yes
F14 C29 1.326(6) yes
F15 C29 1.305(6) yes
F16 C33 1.318(9) yes
F17 C33 1.332(8) yes
F18 C33 1.323(8) yes
O1 N1 1.288(5) yes
O2 N2 1.289(5) yes
O3 C20 1.251(8) yes
O3 C34 1.180(11) yes
O4 C22 1.306(8) yes
O4 C39 1.225(15) yes
O5 C25 1.287(8) yes
O5 C36 1.316(12) yes
O6 C27 1.221(7) yes
O6 C37 1.119(13) yes
O7 C30 1.245(5) yes
O8 C32 1.254(6) yes
N1 C1 1.500(7) yes
N1 C7 1.502(6) yes
N2 C10 1.497(6) yes
N2 C16 1.502(6) yes
C1 C2 1.524(8) yes
C1 C3 1.535(8) yes
C1 C4 1.535(7) yes
C4 C5 1.510(8) yes
C5 C6 1.503(8) yes
C6 C7 1.529(7) yes
C7 C8 1.506(7) yes
C7 C9 1.531(8) yes
C10 C11 1.531(8) yes
C10 C12 1.531(8) yes
C10 C13 1.519(8) yes
C13 C14 1.509(9) yes
C14 C15 1.503(8) yes
C15 C16 1.534(8) yes
C16 C17 1.507(7) yes
C16 C18 1.532(8) yes
C19 C20 1.577(9) yes
C19 C34 1.633(12) yes
C20 C21 1.397(10) yes
C20 C34 1.494(13) yes
C21 C22 1.383(9) yes
C22 C23 1.475(8) yes
C23 C39 1.666(15) yes
C24 C25 1.616(8) yes
C24 C36 1.510(13) yes
C25 C26 1.391(10) yes
C25 C36 1.009(14) yes
C26 C27 1.394(9) yes
C27 C28 1.518(8) yes
C27 C37 1.327(13) yes
C28 C37 1.631(13) yes
C29 C30 1.533(7) yes
C30 C31 1.390(6) yes
C31 C32 1.383(6) yes
C32 C33 1.548(7) yes
C34 C35 1.438(15) yes
C35 C36 1.364(17) yes
C37 C38 1.387(16) yes
C38 C39 1.405(18) yes
C2 H1 0.960 no
C2 H2 0.960 no
C2 H3 0.960 no
C3 H4 0.960 no
C3 H5 0.960 no
C3 H6 0.960 no
C4 H7 0.970 no
C4 H8 0.970 no
C5 H9 0.970 no
C5 H10 0.970 no
C6 H11 0.970 no
C6 H12 0.970 no
C8 H13 0.960 no
C8 H14 0.960 no
C8 H15 0.960 no
C9 H16 0.960 no
C9 H17 0.960 no
C9 H18 0.960 no
C11 H19 0.960 no
C11 H20 0.960 no
C11 H21 0.960 no
C12 H22 0.960 no
C12 H23 0.960 no
C12 H24 0.960 no
C13 H25 0.970 no
C13 H26 0.970 no
C14 H27 0.970 no
C14 H28 0.970 no
C15 H29 0.970 no
C15 H30 0.970 no
C17 H31 0.960 no
C17 H32 0.960 no
C17 H33 0.960 no
C18 H34 0.960 no
C18 H35 0.960 no
C18 H36 0.960 no
C21 H37 0.930 no
C26 H38 0.930 no
C31 H39 0.930 no
C35 H40 0.930 no
C38 H41 0.930 no

loop_
_geom_contact_atom_site_label_1
_geom_contact_atom_site_label_2
_geom_contact_distance
_geom_contact_publ_flag
_geom_contact_site_symmetry_2
F1 O3 2.845(4) no .
F1 C21 3.168(7) no .
F1 C35 3.519(11) no .
F2 O3 3.255(6) no .
F2 C21 2.523(8) no .
F3 O3 2.897(6) no .
F3 C35 2.133(13) no .
F3 C36 3.493(14) no .
F4 O4 2.866(5) no .
F4 C21 3.031(8) no .
F5 O4 3.464(4) no .
F5 C21 2.678(7) no .
F5 C38 2.879(11) no .
F6 O4 2.734(4) no .
F6 C21 3.595(7) no .
F6 C38 3.107(11) no .
F7 O5 2.664(4) no .
F7 C35 3.047(12) no .
F8 O5 3.413(4) no .
F8 C26 2.947(7) no .
F8 C35 2.460(12) no .
F9 O5 3.010(5) no .
F9 C26 2.900(7) no .
F9 C35 3.598(12) no .
F10 O6 3.017(6) no .
F10 C26 3.465(9) no .
F10 C38 2.279(13) no .
F11 O6 3.273(7) no .
F11 C26 2.488(10) no .
F12 O6 2.769(5) no .
F12 C26 3.390(7) no .
F12 C38 3.230(12) no .
F13 O7 2.749(4) no .
F13 C31 3.396(6) no .
F14 O7 3.490(4) no .
F14 C31 2.738(5) no .
F15 O7 2.760(5) no .
F15 C31 3.385(6) no .
F16 O8 3.455(6) no .
F16 C31 2.716(6) no .
F17 O8 2.825(5) no .
F17 C31 3.337(6) no .
F18 O8 2.665(4) no .
F18 C31 3.491(6) no .
O1 C2 2.742(6) no .
O1 C3 2.963(7) no .
O1 C8 2.721(6) no .
O1 C9 2.988(7) no .
O1 C30 3.543(5) no .
O1 C32 3.549(5) no .
O2 C11 2.724(6) no .
O2 C12 3.006(6) no .
O2 C17 2.729(6) no .
O2 C18 3.013(7) no .
O2 C30 3.313(6) no .
O2 C31 3.544(6) no .
O2 C32 3.280(6) no .
O3 N1 3.286(5) no .
O3 C8 3.586(6) no .
O3 C22 2.880(7) no .
O3 C25 3.195(7) no .
O3 C26 3.461(7) no .
O3 C27 3.313(7) no .
O3 C36 2.860(12) no .
O3 C37 3.187(12) no .
O3 C38 3.324(12) no .
O3 C39 3.100(13) no .
O4 C8 3.422(6) no .
O4 C17 3.417(6) no .
O4 C20 2.908(7) no .
O4 C37 2.978(12) no .
O5 C2 3.467(7) no .
O5 C11 3.426(6) no .
O5 C27 2.992(8) no .
O5 C34 2.918(11) no .
O6 N2 3.151(5) no .
O6 C11 3.542(6) no .
O6 C17 3.487(6) no .
O6 C20 3.254(7) no .
O6 C21 3.452(7) no .
O6 C22 3.304(8) no .
O6 C25 2.795(7) no .
O6 C34 3.317(11) no .
O6 C35 3.562(12) no .
O6 C36 3.396(12) no .
O6 C39 2.774(14) no .
O7 C32 2.894(5) no .
O8 C30 2.921(5) no .
N1 C5 2.838(7) no .
N2 C14 2.846(7) no .
C1 C6 2.994(7) no .
C1 C9 3.388(8) no .
C2 C36 3.448(14) no .
C3 C5 3.223(7) no .
C3 C7 3.387(8) no .
C3 C9 3.421(9) no .
C4 C7 2.975(8) no .
C5 C9 3.163(8) no .
C8 C22 3.559(10) no .
C10 C15 2.968(8) no .
C10 C18 3.358(8) no .
C11 C25 3.504(8) no .
C12 C14 3.192(9) no .
C12 C16 3.363(8) no .
C12 C18 3.373(10) no .
C13 C16 2.973(8) no .
C14 C18 3.197(9) no .
C17 C39 3.505(16) no .
C20 C27 3.525(9) no .
C20 C37 3.111(13) no .
C20 C38 2.856(13) no .
C20 C39 2.757(14) no .
C21 C37 2.999(13) no .
C21 C38 2.135(13) no .
C21 C39 1.836(15) no .
C22 C37 3.003(14) no .
C22 C38 1.978(14) no .
C25 C34 2.900(12) no .
C25 C37 3.501(13) no .
C26 C34 3.091(12) no .
C26 C35 2.386(13) no .
C27 C34 3.311(12) no .
C27 C35 3.202(13) no .
C27 C36 3.151(14) no .
C34 C37 3.481(16) no .
F1 F11 3.317(6) no 3_656
F1 F17 2.770(5) no 2_645
F2 F3 3.012(8) no 3_656
F2 F8 3.476(6) no 3_656
F2 C26 3.553(8) no 3_656
F2 C35 3.402(13) no 3_656
F3 F2 3.012(8) no 3_656
F3 F3 3.353(8) no 3_656
F3 F10 3.388(7) no 3_656
F3 F11 3.487(8) no 3_656
F5 F6 3.455(4) no 3_666
F5 C3 3.509(6) no 4_555
F5 C5 3.439(7) no 4_555
F5 C14 3.490(6) no 1_455
F6 F5 3.455(4) no 3_666
F6 F6 3.326(4) no 3_666
F7 F14 3.377(5) no 2_745
F8 F2 3.476(6) no 3_656
F8 F14 3.404(4) no 2_745
F8 C13 3.382(7) no 3_756
F9 F11 3.473(6) no 3_756
F9 F12 3.182(5) no 3_756
F9 F14 3.081(5) no 2_745
F9 F16 3.226(7) no 2_745
F9 C31 3.594(6) no 2_745
F10 F3 3.388(7) no 3_656
F10 C9 3.395(8) no 4_555
F11 F1 3.317(6) no 3_656
F11 F3 3.487(8) no 3_656
F11 F9 3.473(6) no 3_756
F11 F16 3.296(9) no 4_555
F11 F17 3.429(8) no 4_555
F12 F9 3.182(5) no 3_756
F12 F14 3.102(5) no 4_555
F12 C31 3.479(6) no 4_555
F13 F16 3.331(6) no 2_745
F13 F18 2.747(5) no 2_745
F13 C6 3.338(6) no 1_655
F13 C33 3.587(7) no 2_745
F14 F7 3.377(5) no 2_755
F14 F8 3.404(4) no 2_755
F14 F9 3.081(5) no 2_755
F14 F12 3.102(5) no 4_554
F14 C15 3.578(6) no 4_554
F14 C24 3.533(6) no 2_755
F15 C18 3.438(7) no 2_745
F16 F9 3.226(7) no 2_755
F16 F11 3.296(9) no 4_554
F16 F13 3.331(6) no 2_755
F16 C11 3.365(7) no 2_755
F17 F1 2.770(5) no 2_655
F17 F11 3.429(8) no 4_554
F18 F13 2.747(5) no 2_755
F18 C4 3.464(7) no 2_655
F18 C5 3.435(7) no 2_655
C3 F5 3.509(6) no 4_554
C4 F18 3.464(7) no 2_645
C5 F5 3.439(7) no 4_554
C5 F18 3.435(7) no 2_645
C6 F13 3.338(6) no 1_455
C9 F10 3.395(8) no 4_554
C11 F16 3.365(7) no 2_745
C13 F8 3.382(7) no 3_756
C14 F5 3.490(6) no 1_655
C15 F14 3.578(6) no 4_555
C18 F15 3.438(7) no 2_755
C24 F14 3.533(6) no 2_745
C26 F2 3.553(8) no 3_656
C31 F9 3.594(6) no 2_755
C31 F12 3.479(6) no 4_554
C33 F13 3.587(7) no 2_755
C35 F2 3.402(13) no 3_656
Gd1 H3 3.4325 no .
Gd1 H13 3.4325 no .
Gd1 H19 3.4583 no .
Gd1 H33 3.4134 no .
F1 H15 3.2510 no .
F1 H37 3.3087 no .
F2 H37 2.2257 no .
F3 H40 1.9042 no .
F4 H13 3.3140 no .
F4 H14 3.4616 no .
F4 H15 3.5127 no .
F4 H37 3.1735 no .
F5 H37 2.3372 no .
F5 H41 2.5427 no .
F6 H31 3.4324 no .
F6 H32 3.4778 no .
F6 H33 3.3558 no .
F6 H41 3.2298 no .
F7 H1 3.5762 no .
F7 H2 3.5507 no .
F7 H3 3.2512 no .
F7 H40 3.2415 no .
F8 H38 2.6893 no .
F8 H40 2.0796 no .
F9 H21 3.5089 no .
F9 H38 2.8822 no .
F10 H38 3.5441 no .
F10 H41 1.9819 no .
F11 H38 2.1793 no .
F12 H21 3.4393 no .
F12 H25 3.1424 no .
F12 H29 2.9978 no .
F12 H31 3.1793 no .
F12 H38 3.5906 no .
F12 H41 3.3687 no .
F13 H19 3.4295 no .
F13 H24 2.8821 no .
F13 H39 3.5503 no .
F14 H39 2.3759 no .
F15 H4 2.9684 no .
F15 H39 3.5457 no .
F16 H39 2.3618 no .
F17 H18 2.9873 no .
F17 H39 3.4639 no .
F18 H33 3.3759 no .
F18 H34 2.9375 no .
O1 H1 2.9461 no .
O1 H3 2.4517 no .
O1 H4 2.6952 no .
O1 H6 3.2723 no .
O1 H13 2.4264 no .
O1 H15 2.9219 no .
O1 H16 3.3058 no .
O1 H18 2.7283 no .
O2 H19 2.4365 no .
O2 H21 2.9140 no .
O2 H22 3.3261 no .
O2 H24 2.7517 no .
O2 H31 2.9184 no .
O2 H33 2.4396 no .
O2 H34 2.7588 no .
O2 H36 3.3310 no .
O3 H1 3.0523 no .
O3 H3 3.4613 no .
O3 H13 3.4216 no .
O3 H15 2.9998 no .
O3 H37 3.1848 no .
O3 H40 3.1497 no .
O4 H13 2.6871 no .
O4 H15 3.3100 no .
O4 H31 3.1882 no .
O4 H33 2.7746 no .
O4 H37 3.2193 no .
O4 H41 3.1987 no .
O5 H1 3.3423 no .
O5 H3 2.7376 no .
O5 H19 2.8026 no .
O5 H21 3.1707 no .
O5 H38 3.2460 no .
O5 H40 3.2099 no .
O6 H19 3.4947 no .
O6 H21 2.9028 no .
O6 H31 2.8432 no .
O6 H33 3.4305 no .
O6 H38 3.1290 no .
O6 H41 3.0352 no .
O7 H3 3.0564 no .
O7 H4 3.2434 no .
O7 H19 3.0048 no .
O7 H24 3.5447 no .
O7 H39 3.1716 no .
O8 H13 3.1001 no .
O8 H18 3.3305 no .
O8 H33 2.9625 no .
O8 H34 3.4886 no .
O8 H39 3.1839 no .
N1 H1 2.6207 no .
N1 H2 3.2779 no .
N1 H3 2.6208 no .
N1 H4 2.6354 no .
N1 H5 3.2889 no .
N1 H6 2.6354 no .
N1 H7 3.2809 no .
N1 H8 2.7548 no .
N1 H9 3.0810 no .
N1 H11 3.2906 no .
N1 H12 2.7419 no .
N1 H13 2.6057 no .
N1 H14 3.2668 no .
N1 H15 2.6056 no .
N1 H16 2.6505 no .
N1 H17 3.2987 no .
N1 H18 2.6510 no .
N2 H19 2.6223 no .
N2 H20 3.2788 no .
N2 H21 2.6225 no .
N2 H22 2.6504 no .
N2 H23 3.2963 no .
N2 H24 2.6504 no .
N2 H25 2.7139 no .
N2 H26 3.2730 no .
N2 H28 3.1024 no .
N2 H29 2.7310 no .
N2 H30 3.2858 no .
N2 H31 2.6086 no .
N2 H32 3.2687 no .
N2 H33 2.6087 no .
N2 H34 2.6507 no .
N2 H35 3.2989 no .
N2 H36 2.6506 no .
C1 H9 2.7657 no .
C1 H10 3.3846 no .
C1 H12 3.2715 no .
C1 H16 3.1360 no .
C2 H4 2.6531 no .
C2 H5 2.6967 no .
C2 H6 3.3249 no .
C2 H7 2.8330 no .
C2 H8 2.5876 no .
C3 H1 3.3270 no .
C3 H2 2.6929 no .
C3 H3 2.6515 no .
C3 H7 2.6371 no .
C3 H8 3.3601 no .
C3 H9 2.9343 no .
C3 H16 2.8483 no .
C3 H18 3.5887 no .
C4 H1 2.6942 no .
C4 H2 2.7183 no .
C4 H3 3.3479 no .
C4 H4 3.3680 no .
C4 H5 2.7426 no .
C4 H6 2.7303 no .
C4 H11 3.2869 no .
C4 H12 2.6235 no .
C4 H16 3.5140 no .
C5 H5 3.5781 no .
C5 H6 2.9253 no .
C5 H16 2.8601 no .
C5 H17 3.5089 no .
C6 H6 3.5720 no .
C6 H7 3.2833 no .
C6 H8 2.6290 no .
C6 H13 3.3179 no .
C6 H14 2.6792 no .
C6 H15 2.6545 no .
C6 H16 2.7168 no .
C6 H17 2.7167 no .
C6 H18 3.3527 no .
C7 H6 3.1332 no .
C7 H8 3.2767 no .
C7 H9 2.7234 no .
C7 H10 3.3590 no .
C8 H11 2.7854 no .
C8 H12 2.5693 no .
C8 H16 3.3101 no .
C8 H17 2.6828 no .
C8 H18 2.6498 no .
C9 H6 2.8326 no .
C9 H9 2.8495 no .
C9 H11 2.6288 no .
C9 H12 3.3499 no .
C9 H13 2.6493 no .
C9 H14 2.6714 no .
C9 H15 3.3150 no .
C10 H27 3.3666 no .
C10 H28 2.7433 no .
C10 H29 3.2566 no .
C10 H36 3.0988 no .
C11 H22 3.3245 no .
C11 H23 2.6896 no .
C11 H24 2.6499 no .
C11 H25 2.5604 no .
C11 H26 2.7764 no .
C12 H19 2.6563 no .
C12 H20 2.6826 no .
C12 H21 3.3249 no .
C12 H25 3.3502 no .
C12 H26 2.6360 no .
C12 H28 2.8951 no .
C12 H34 3.5552 no .
C12 H36 2.7845 no .
C13 H19 3.3237 no .
C13 H20 2.6945 no .
C13 H21 2.6617 no .
C13 H22 2.7346 no .
C13 H23 2.7289 no .
C13 H24 3.3564 no .
C13 H29 2.6104 no .
C13 H30 3.2756 no .
C13 H36 3.5256 no .
C14 H22 2.9001 no .
C14 H23 3.5339 no .
C14 H35 3.5435 no .
C14 H36 2.8991 no .
C15 H22 3.5278 no .
C15 H25 2.6148 no .
C15 H26 3.2789 no .
C15 H31 2.6517 no .
C15 H32 2.6895 no .
C15 H33 3.3231 no .
C15 H34 3.3689 no .
C15 H35 2.7418 no .
C15 H36 2.7358 no .
C16 H22 3.1046 no .
C16 H25 3.2572 no .
C16 H27 3.3745 no .
C16 H28 2.7486 no .
C17 H29 2.5720 no .
C17 H30 2.7898 no .
C17 H34 2.6486 no .
C17 H35 2.6819 no .
C17 H36 3.3103 no .
C18 H22 2.7842 no .
C18 H24 3.5592 no .
C18 H28 2.8967 no .
C18 H29 3.3652 no .
C18 H30 2.6541 no .
C18 H31 3.3152 no .
C18 H32 2.6710 no .
C18 H33 2.6473 no .
C19 H37 2.7485 no .
C19 H40 2.8216 no .
C20 H15 2.9969 no .
C20 H40 3.4174 no .
C20 H41 3.3137 no .
C21 H15 3.1473 no .
C21 H41 2.4144 no .
C22 H13 3.0949 no .
C22 H15 3.1757 no .
C22 H41 2.4743 no .
C23 H37 2.5835 no .
C23 H41 2.7568 no .
C24 H38 2.6982 no .
C24 H40 2.5652 no .
C25 H19 3.1853 no .
C25 H21 2.9672 no .
C25 H40 2.5129 no .
C26 H21 2.8919 no .
C26 H40 2.7059 no .
C27 H21 2.8315 no .
C27 H41 3.2192 no .
C28 H38 2.6855 no .
C28 H41 2.7545 no .
C29 H39 2.6203 no .
C30 H4 3.3804 no .
C30 H24 3.4074 no .
C32 H18 3.5009 no .
C32 H34 3.3435 no .
C33 H34 3.5409 no .
C33 H39 2.6306 no .
C34 H1 2.9437 no .
C34 H37 3.4285 no .
C34 H38 3.5826 no .
C35 H1 3.0033 no .
C35 H3 3.5750 no .
C35 H38 2.7087 no .
C36 H1 3.0507 no .
C36 H3 3.0010 no .
C36 H38 2.6844 no .
C37 H31 2.8388 no .
C37 H37 3.4619 no .
C37 H38 3.2428 no .
C38 H31 2.8992 no .
C38 H37 2.4592 no .
C39 H31 3.0012 no .
C39 H33 3.1532 no .
C39 H37 2.4183 no .
H1 H4 3.5250 no .
H1 H5 3.5773 no .
H1 H7 3.1453 no .
H1 H8 2.4065 no .
H1 H40 3.5387 no .
H2 H4 2.9448 no .
H2 H5 2.5409 no .
H2 H6 3.5730 no .
H2 H7 2.6940 no .
H2 H8 2.8130 no .
H3 H4 2.4499 no .
H3 H5 2.9481 no .
H3 H6 3.5212 no .
H3 H8 3.4852 no .
H4 H7 3.5331 no .
H4 H16 3.1580 no .
H4 H18 3.5197 no .
H5 H7 2.4834 no .
H5 H8 3.5483 no .
H5 H9 3.2788 no .
H6 H7 2.8532 no .
H6 H9 2.3893 no .
H6 H16 2.0894 no .
H6 H18 3.1057 no .
H7 H9 2.3204 no .
H7 H10 2.3134 no .
H7 H12 3.4929 no .
H8 H9 2.8109 no .
H8 H10 2.3061 no .
H8 H11 3.4951 no .
H8 H12 2.4217 no .
H9 H11 2.3173 no .
H9 H12 2.8062 no .
H9 H16 2.2995 no .
H9 H17 3.1821 no .
H10 H11 2.3012 no .
H10 H12 2.3073 no .
H11 H14 2.6341 no .
H11 H15 3.0888 no .
H11 H16 2.8582 no .
H11 H17 2.4621 no .
H11 H18 3.5219 no .
H12 H13 3.4661 no .
H12 H14 2.8022 no .
H12 H15 2.3764 no .
H12 H17 3.5367 no .
H13 H16 3.5175 no .
H13 H17 2.9469 no .
H13 H18 2.4563 no .
H14 H16 3.5501 no .
H14 H17 2.5155 no .
H14 H18 2.9303 no .
H15 H17 3.5605 no .
H15 H18 3.5253 no .
H19 H22 3.5264 no .
H19 H23 2.9516 no .
H19 H24 2.4541 no .
H19 H25 3.4537 no .
H20 H22 3.5651 no .
H20 H23 2.5248 no .
H20 H24 2.9315 no .
H20 H25 2.8047 no .
H20 H26 2.6307 no .
H21 H23 3.5676 no .
H21 H24 3.5253 no .
H21 H25 2.3658 no .
H21 H26 3.0772 no .
H21 H38 3.4289 no .
H22 H26 2.8787 no .
H22 H28 2.3575 no .
H22 H34 3.0791 no .
H22 H35 3.5676 no .
H22 H36 2.0250 no .
H23 H25 3.5425 no .
H23 H26 2.4725 no .
H23 H28 3.2202 no .
H23 H36 3.5666 no .
H24 H26 3.5234 no .
H24 H34 3.4778 no .
H24 H36 3.0849 no .
H25 H27 2.3207 no .
H25 H28 2.8172 no .
H25 H29 2.4042 no .
H25 H30 3.4856 no .
H26 H27 2.3217 no .
H26 H28 2.3328 no .
H26 H29 3.4814 no .
H27 H29 2.3004 no .
H27 H30 2.3025 no .
H28 H29 2.8050 no .
H28 H30 2.3142 no .
H28 H35 3.2252 no .
H28 H36 2.3545 no .
H29 H31 2.3709 no .
H29 H32 2.8134 no .
H29 H33 3.4665 no .
H29 H35 3.5591 no .
H30 H31 3.0835 no .
H30 H32 2.6444 no .
H30 H34 3.5458 no .
H30 H35 2.4964 no .
H30 H36 2.8817 no .
H31 H34 3.5242 no .
H31 H35 3.5604 no .
H31 H41 3.4235 no .
H32 H34 2.9297 no .
H32 H35 2.5145 no .
H32 H36 3.5499 no .
H33 H34 2.4532 no .
H33 H35 2.9440 no .
H33 H36 3.5161 no .
H37 H41 2.3768 no .
H38 H40 2.7097 no .
F1 H20 3.0747 no 1_455
F1 H23 2.7195 no 1_455
F1 H26 3.3574 no 1_455
F2 H26 2.8260 no 1_455
F2 H38 2.9264 no 3_656
F2 H40 2.6996 no 3_656
F3 H17 3.3826 no 2_645
F4 H2 3.1091 no 2_655
F4 H5 2.9702 no 2_655
F4 H7 2.7682 no 2_655
F4 H22 3.5077 no 1_455
F4 H28 3.0250 no 1_455
F5 H5 3.3193 no 4_555
F5 H6 2.8567 no 4_555
F5 H7 3.4783 no 4_555
F5 H9 2.5999 no 4_555
F5 H27 3.1177 no 1_455
F5 H28 2.9978 no 1_455
F6 H5 3.2712 no 4_555
F6 H7 2.8527 no 2_655
F7 H11 3.0472 no 2_645
F7 H14 3.4094 no 2_645
F7 H17 3.2594 no 2_645
F7 H39 3.0816 no 2_745
F8 H11 3.0195 no 2_645
F8 H17 2.8635 no 2_645
F8 H25 2.9004 no 3_756
F8 H26 3.0662 no 3_756
F8 H27 3.4018 no 3_756
F9 H25 3.0758 no 3_756
F9 H39 2.6665 no 2_745
F10 H4 3.5791 no 4_555
F10 H6 3.1889 no 4_555
F10 H16 2.9007 no 4_555
F10 H18 3.0520 no 4_555
F11 H20 2.9742 no 3_756
F11 H39 3.4399 no 4_555
F12 H39 2.9806 no 4_555
F13 H10 3.1041 no 1_655
F13 H11 3.0510 no 1_655
F13 H12 2.8975 no 1_655
F14 H10 3.4754 no 1_655
F14 H11 3.0650 no 1_655
F14 H25 3.4103 no 4_554
F14 H27 3.2454 no 4_554
F14 H29 2.8022 no 4_554
F15 H29 2.9714 no 4_554
F15 H30 3.5461 no 4_554
F15 H34 3.3513 no 2_745
F15 H35 2.7811 no 2_745
F16 H19 2.9681 no 2_755
F16 H20 2.8868 no 2_755
F17 H8 2.6708 no 2_655
F17 H12 3.4908 no 2_655
F18 H8 2.8067 no 2_655
F18 H10 2.8133 no 2_655
F18 H12 3.2377 no 2_655
C2 H14 3.3474 no 2_645
C3 H41 3.1255 no 4_554
C5 H27 3.2714 no 4_454
C8 H2 3.3559 no 2_655
C8 H22 3.5507 no 1_455
C8 H23 3.3083 no 1_455
C9 H40 3.3416 no 2_655
C9 H41 3.5907 no 4_554
C12 H12 3.5264 no 1_655
C12 H14 3.4708 no 1_655
C12 H15 3.1855 no 1_655
C13 H37 3.4950 no 1_655
C15 H32 3.4246 no 3_766
C15 H35 3.5562 no 3_766
C17 H30 3.3765 no 3_766
C19 H26 3.5864 no 1_455
C21 H23 3.5916 no 1_455
C21 H26 3.3255 no 1_455
C23 H7 3.3624 no 2_655
C23 H28 3.5555 no 1_455
C24 H11 3.5926 no 2_645
C24 H17 3.4954 no 2_645
C24 H25 3.5656 no 3_756
C24 H39 3.4452 no 2_745
C29 H29 3.4656 no 4_554
C33 H8 3.2968 no 2_655
C35 H17 2.9907 no 2_645
C36 H17 3.4534 no 2_645
C38 H6 3.1136 no 4_555
H1 H14 3.2895 no 2_645
H1 H17 3.2791 no 2_645
H2 F4 3.1091 no 2_645
H2 C8 3.3559 no 2_645
H2 H13 3.2828 no 2_645
H2 H14 2.5951 no 2_645
H4 F10 3.5791 no 4_554
H4 H41 3.3358 no 4_554
H5 F4 2.9702 no 2_645
H5 F5 3.3193 no 4_554
H5 F6 3.2712 no 4_554
H5 H41 3.3545 no 4_554
H6 F5 2.8567 no 4_554
H6 F10 3.1889 no 4_554
H6 C38 3.1136 no 4_554
H6 H41 2.3105 no 4_554
H7 F4 2.7682 no 2_645
H7 F5 3.4783 no 4_554
H7 F6 2.8527 no 2_645
H7 C23 3.3624 no 2_645
H8 F17 2.6708 no 2_645
H8 F18 2.8067 no 2_645
H8 C33 3.2968 no 2_645
H9 F5 2.5999 no 4_554
H9 H27 2.8576 no 4_454
H9 H41 3.5498 no 4_554
H10 F13 3.1041 no 1_455
H10 F14 3.4754 no 1_455
H10 F18 2.8133 no 2_645
H10 H27 2.8293 no 4_454
H11 F7 3.0472 no 2_655
H11 F8 3.0195 no 2_655
H11 F13 3.0510 no 1_455
H11 F14 3.0650 no 1_455
H11 C24 3.5926 no 2_655
H12 F13 2.8975 no 1_455
H12 F17 3.4908 no 2_645
H12 F18 3.2377 no 2_645
H12 C12 3.5264 no 1_455
H12 H23 3.0429 no 1_455
H12 H24 3.1769 no 1_455
H13 H2 3.2828 no 2_655
H14 F7 3.4094 no 2_655
H14 C2 3.3474 no 2_655
H14 C12 3.4708 no 1_455
H14 H1 3.2895 no 2_655
H14 H2 2.5951 no 2_655
H14 H22 3.0904 no 1_455
H14 H23 3.2458 no 1_455
H14 H24 3.5187 no 1_455
H15 C12 3.1855 no 1_455
H15 H22 3.1056 no 1_455
H15 H23 2.5532 no 1_455
H15 H24 3.4479 no 1_455
H16 F10 2.9007 no 4_554
H16 H40 3.4107 no 2_655
H16 H41 2.7015 no 4_554
H17 F3 3.3826 no 2_655
H17 F7 3.2594 no 2_655
H17 F8 2.8635 no 2_655
H17 C24 3.4954 no 2_655
H17 C35 2.9907 no 2_655
H17 C36 3.4534 no 2_655
H17 H1 3.2791 no 2_655
H17 H40 2.5523 no 2_655
H18 F10 3.0520 no 4_554
H19 F16 2.9681 no 2_745
H20 F1 3.0747 no 1_655
H20 F11 2.9742 no 3_756
H20 F16 2.8868 no 2_745
H20 H38 3.1583 no 3_756
H21 H38 3.5805 no 3_756
H22 F4 3.5077 no 1_655
H22 C8 3.5507 no 1_655
H22 H14 3.0904 no 1_655
H22 H15 3.1056 no 1_655
H23 F1 2.7195 no 1_655
H23 C8 3.3083 no 1_655
H23 C21 3.5916 no 1_655
H23 H12 3.0429 no 1_655
H23 H14 3.2458 no 1_655
H23 H15 2.5532 no 1_655
H23 H37 3.5377 no 1_655
H24 H12 3.1769 no 1_655
H24 H14 3.5187 no 1_655
H24 H15 3.4479 no 1_655
H25 F8 2.9004 no 3_756
H25 F9 3.0758 no 3_756
H25 F14 3.4103 no 4_555
H25 C24 3.5656 no 3_756
H25 H38 3.4221 no 3_756
H26 F1 3.3574 no 1_655
H26 F2 2.8260 no 1_655
H26 F8 3.0662 no 3_756
H26 C19 3.5864 no 1_655
H26 C21 3.3255 no 1_655
H26 H37 2.6533 no 1_655
H26 H38 3.3705 no 3_756
H27 F5 3.1177 no 1_655
H27 F8 3.4018 no 3_756
H27 F14 3.2454 no 4_555
H27 C5 3.2714 no 4_655
H27 H9 2.8576 no 4_655
H27 H10 2.8293 no 4_655
H27 H37 3.4779 no 1_655
H28 F4 3.0250 no 1_655
H28 F5 2.9978 no 1_655
H28 C23 3.5555 no 1_655
H28 H37 3.3632 no 1_655
H29 F14 2.8022 no 4_555
H29 F15 2.9714 no 4_555
H29 C29 3.4656 no 4_555
H29 H35 3.4723 no 3_766
H30 F15 3.5461 no 4_555
H30 C17 3.3765 no 3_766
H30 H30 3.3521 no 3_766
H30 H32 2.4641 no 3_766
H30 H35 2.8347 no 3_766
H32 C15 3.4246 no 3_766
H32 H30 2.4641 no 3_766
H32 H35 3.1261 no 3_766
H34 F15 3.3513 no 2_755
H35 F15 2.7811 no 2_755
H35 C15 3.5562 no 3_766
H35 H29 3.4723 no 3_766
H35 H30 2.8347 no 3_766
H35 H32 3.1261 no 3_766
H37 C13 3.4950 no 1_455
H37 H23 3.5377 no 1_455
H37 H26 2.6533 no 1_455
H37 H27 3.4779 no 1_455
H37 H28 3.3632 no 1_455
H38 F2 2.9264 no 3_656
H38 H20 3.1583 no 3_756
H38 H21 3.5805 no 3_756
H38 H25 3.4221 no 3_756
H38 H26 3.3705 no 3_756
H39 F7 3.0816 no 2_755
H39 F9 2.6665 no 2_755
H39 F11 3.4399 no 4_554
H39 F12 2.9806 no 4_554
H39 C24 3.4452 no 2_755
H40 F2 2.6996 no 3_656
H40 C9 3.3416 no 2_645
H40 H16 3.4107 no 2_645
H40 H17 2.5523 no 2_645
H41 C3 3.1255 no 4_555
H41 C9 3.5907 no 4_555
H41 H4 3.3358 no 4_555
H41 H5 3.3545 no 4_555
H41 H6 2.3105 no 4_555
H41 H9 3.5498 no 4_555
H41 H16 2.7015 no 4_555

loop_
_geom_torsion_atom_site_label_1
_geom_torsion_atom_site_label_2
_geom_torsion_atom_site_label_3
_geom_torsion_atom_site_label_4
_geom_torsion
_geom_torsion_publ_flag
O1 Gd1 O2 N2 178.0(3) no
O2 Gd1 O1 N1 178.3(4) no
O1 Gd1 O3 C20 -123.2(3) no
O1 Gd1 O3 C34 116.9(3) no
O3 Gd1 O1 N1 -1.8(5) no
O1 Gd1 O4 C22 85.2(3) no
O1 Gd1 O4 C39 132.8(3) no
O4 Gd1 O1 N1 -70.8(5) no
O1 Gd1 O5 C25 -134.8(3) no
O1 Gd1 O5 C36 -73.3(3) no
O5 Gd1 O1 N1 67.1(5) no
O1 Gd1 O6 C27 60.0(4) no
O1 Gd1 O6 C37 -51.4(4) no
O6 Gd1 O1 N1 -2.7(6) no
O1 Gd1 O7 C30 87.0(3) no
O7 Gd1 O1 N1 139.8(5) no
O1 Gd1 O8 C32 -87.9(3) no
O8 Gd1 O1 N1 -143.3(5) no
O2 Gd1 O3 C20 56.7(4) no
O2 Gd1 O3 C34 -63.2(4) no
O3 Gd1 O2 N2 -1.9(5) no
O2 Gd1 O4 C22 -131.8(3) no
O2 Gd1 O4 C39 -84.2(3) no
O4 Gd1 O2 N2 68.1(4) no
O2 Gd1 O5 C25 82.1(3) no
O2 Gd1 O5 C36 143.6(3) no
O5 Gd1 O2 N2 -70.8(4) no
O2 Gd1 O6 C27 -120.7(3) no
O2 Gd1 O6 C37 128.0(3) no
O6 Gd1 O2 N2 -1.4(4) no
O2 Gd1 O7 C30 -68.5(3) no
O7 Gd1 O2 N2 -143.1(4) no
O2 Gd1 O8 C32 67.6(3) no
O8 Gd1 O2 N2 139.2(4) no
O3 Gd1 O4 C22 15.1(3) no
O3 Gd1 O4 C39 62.7(3) no
O4 Gd1 O3 C20 -21.2(3) no
O4 Gd1 O3 C34 -141.1(3) no
O3 Gd1 O5 C25 -65.2(3) no
O3 Gd1 O5 C36 -3.7(3) no
O5 Gd1 O3 C20 133.0(3) no
O5 Gd1 O3 C34 13.1(3) no
O3 Gd1 O6 C27 59.1(3) no
O3 Gd1 O6 C37 -52.3(3) no
O6 Gd1 O3 C20 56.3(3) no
O6 Gd1 O3 C34 -63.6(3) no
O3 Gd1 O7 C30 138.4(2) no
O7 Gd1 O3 C20 -175.3(2) no
O7 Gd1 O3 C34 64.8(4) no
O3 Gd1 O8 C32 -139.5(2) no
O8 Gd1 O3 C20 -70.9(3) no
O8 Gd1 O3 C34 169.2(3) no
O4 Gd1 O5 C25 -28.8(3) no
O4 Gd1 O5 C36 32.7(4) no
O5 Gd1 O4 C22 -21.4(4) no
O5 Gd1 O4 C39 26.2(3) no
O4 Gd1 O6 C27 134.4(3) no
O4 Gd1 O6 C37 23.0(3) no
O6 Gd1 O4 C22 -63.1(3) no
O6 Gd1 O4 C39 -15.5(2) no
O4 Gd1 O7 C30 11.0(4) no
O7 Gd1 O4 C22 155.62(19) no
O7 Gd1 O4 C39 -156.79(17) no
O4 Gd1 O8 C32 171.8(3) no
O8 Gd1 O4 C22 158.2(3) no
O8 Gd1 O4 C39 -154.2(3) no
O5 Gd1 O6 C27 -16.7(3) no
O5 Gd1 O6 C37 -128.1(3) no
O6 Gd1 O5 C25 13.1(2) no
O6 Gd1 O5 C36 74.6(3) no
O5 Gd1 O7 C30 -171.1(3) no
O7 Gd1 O5 C25 152.8(3) no
O7 Gd1 O5 C36 -145.7(3) no
O5 Gd1 O8 C32 -8.7(4) no
O8 Gd1 O5 C25 151.96(18) no
O8 Gd1 O5 C36 -146.5(3) no
O6 Gd1 O7 C30 -118.2(3) no
O7 Gd1 O6 C27 -70.6(3) no
O7 Gd1 O6 C37 178.1(3) no
O6 Gd1 O8 C32 118.0(3) no
O8 Gd1 O6 C27 -171.4(3) no
O8 Gd1 O6 C37 77.2(3) no
O7 Gd1 O8 C32 -9.6(3) no
O8 Gd1 O7 C30 8.4(3) no
Gd1 O1 N1 C1 -99.6(6) no
Gd1 O1 N1 C7 101.2(6) no
Gd1 O2 N2 C10 102.8(5) no
Gd1 O2 N2 C16 -98.4(5) no
Gd1 O3 C20 C19 -166.6(2) no
Gd1 O3 C20 C21 16.8(10) no
Gd1 O3 C20 C34 -141.6(4) no
Gd1 O3 C34 C19 163.9(3) no
Gd1 O3 C34 C20 139.6(6) no
Gd1 O3 C34 C35 -11.0(15) no
C20 O3 C34 C19 24.2(6) no
C20 O3 C34 C35 -150.7(11) no
C34 O3 C20 C19 -25.1(6) no
C34 O3 C20 C21 158.4(9) no
Gd1 O4 C22 C21 -4.5(10) no
Gd1 O4 C22 C23 172.0(3) no
Gd1 O4 C39 C23 -172.2(3) no
Gd1 O4 C39 C38 9.8(19) no
C22 O4 C39 C23 -55.5(9) no
C22 O4 C39 C38 126.6(19) no
C39 O4 C22 C21 -99.4(12) no
C39 O4 C22 C23 77.2(11) no
Gd1 O5 C25 C24 170.37(18) no
Gd1 O5 C25 C26 -8.0(9) no
Gd1 O5 C25 C36 116.6(4) no
Gd1 O5 C36 C24 -168.9(3) no
Gd1 O5 C36 C25 -106.0(7) no
Gd1 O5 C36 C35 -7.9(17) no
C25 O5 C36 C24 -62.8(8) no
C25 O5 C36 C35 98.1(14) no
C36 O5 C25 C24 53.7(8) no
C36 O5 C25 C26 -124.6(11) no
Gd1 O6 C27 C26 11.9(9) no
Gd1 O6 C27 C28 -168.8(2) no
Gd1 O6 C27 C37 -136.0(4) no
Gd1 O6 C37 C27 137.7(6) no
Gd1 O6 C37 C28 167.5(3) no
Gd1 O6 C37 C38 -20.1(16) no
C27 O6 C37 C28 29.8(6) no
C27 O6 C37 C38 -157.8(12) no
C37 O6 C27 C26 147.9(9) no
C37 O6 C27 C28 -32.7(7) no
Gd1 O7 C30 C29 173.85(17) no
Gd1 O7 C30 C31 -5.2(6) no
Gd1 O8 C32 C31 8.0(7) no
Gd1 O8 C32 C33 -174.00(17) no
O1 N1 C1 C2 47.1(5) no
O1 N1 C1 C3 -70.9(5) no
O1 N1 C1 C4 167.4(3) no
O1 N1 C7 C6 -165.7(3) no
O1 N1 C7 C8 -46.5(5) no
O1 N1 C7 C9 72.5(5) no
C1 N1 C7 C6 37.5(6) no
C1 N1 C7 C8 156.7(4) no
C1 N1 C7 C9 -84.4(5) no
C7 N1 C1 C2 -156.1(4) no
C7 N1 C1 C3 85.8(5) no
C7 N1 C1 C4 -35.9(6) no
O2 N2 C10 C11 -44.6(5) no
O2 N2 C10 C12 73.6(5) no
O2 N2 C10 C13 -163.3(3) no
O2 N2 C16 C15 163.8(3) no
O2 N2 C16 C17 45.0(5) no
O2 N2 C16 C18 -73.8(4) no
C10 N2 C16 C15 -39.4(6) no
C10 N2 C16 C17 -158.2(4) no
C10 N2 C16 C18 83.0(5) no
C16 N2 C10 C11 158.6(4) no
C16 N2 C10 C12 -83.2(5) no
C16 N2 C10 C13 39.8(6) no
N1 C1 C4 C5 44.7(6) no
C2 C1 C4 C5 162.8(5) no
C3 C1 C4 C5 -74.4(6) no
C1 C4 C5 C6 -59.5(6) no
C4 C5 C6 C7 60.5(6) no
C5 C6 C7 N1 -47.3(6) no
C5 C6 C7 C8 -165.1(4) no
C5 C6 C7 C9 72.9(5) no
N2 C10 C13 C14 -48.0(5) no
C11 C10 C13 C14 -165.3(4) no
C12 C10 C13 C14 72.9(6) no
C10 C13 C14 C15 60.2(6) no
C13 C14 C15 C16 -59.9(6) no
C14 C15 C16 N2 47.5(6) no
C14 C15 C16 C17 164.9(4) no
C14 C15 C16 C18 -72.7(5) no
F1 C19 C20 O3 -84.9(6) no
F1 C19 C20 C21 91.9(6) no
F1 C19 C20 C34 -106.0(4) no
F1 C19 C34 O3 70.4(9) no
F1 C19 C34 C20 92.9(5) no
F1 C19 C34 C35 -114.4(8) no
F2 C19 C20 O3 163.4(5) no
F2 C19 C20 C21 -19.8(7) no
F2 C19 C20 C34 142.2(5) no
F2 C19 C34 O3 -83.7(11) no
F2 C19 C34 C20 -61.2(8) no
F2 C19 C34 C35 91.5(11) no
F3 C19 C20 O3 47.1(9) no
F3 C19 C20 C21 -136.1(7) no
F3 C19 C20 C34 26.0(7) no
F3 C19 C34 O3 177.9(9) no
F3 C19 C34 C20 -159.6(6) no
F3 C19 C34 C35 -6.9(8) no
C20 C19 C34 O3 -22.5(6) no
C20 C19 C34 C35 152.7(10) no
C34 C19 C20 O3 21.1(6) no
C34 C19 C20 C21 -162.1(8) no
O3 C20 C21 C22 5.2(11) no
O3 C20 C34 C19 -153.7(7) no
O3 C20 C34 C35 104(2) no
C19 C20 C21 C22 -171.0(5) no
C19 C20 C34 O3 153.7(7) no
C19 C20 C34 C35 -102(2) no
C20 C21 C22 O4 -11.4(12) no
C20 C21 C22 C23 172.2(6) no
O4 C22 C23 F4 88.1(6) no
O4 C22 C23 F5 -157.1(5) no
O4 C22 C23 F6 -27.2(8) no
O4 C22 C23 C39 -63.1(6) no
C21 C22 C23 F4 -95.0(7) no
C21 C22 C23 F5 19.9(8) no
C21 C22 C23 F6 149.8(6) no
C21 C22 C23 C39 113.9(9) no
F4 C23 C39 O4 29.2(12) no
F4 C23 C39 C38 -152.5(7) no
F5 C23 C39 O4 163.5(7) no
F5 C23 C39 C38 -18.2(12) no
F6 C23 C39 O4 -84.5(9) no
F6 C23 C39 C38 93.8(10) no
C22 C23 C39 O4 65.0(11) no
C22 C23 C39 C38 -116.6(16) no
F7 C24 C25 O5 -6.4(7) no
F7 C24 C25 C26 172.3(5) no
F7 C24 C25 C36 49.2(6) no
F7 C24 C36 O5 -82.5(9) no
F7 C24 C36 C25 -138.8(7) no
F7 C24 C36 C35 114.3(9) no
F8 C24 C25 O5 -138.1(5) no
F8 C24 C25 C26 40.6(7) no
F8 C24 C25 C36 -82.5(5) no
F8 C24 C36 O5 167.3(8) no
F8 C24 C36 C25 111.0(7) no
F8 C24 C36 C35 4.1(11) no
F9 C24 C25 O5 108.5(5) no
F9 C24 C25 C26 -72.9(6) no
F9 C24 C25 C36 164.1(5) no
F9 C24 C36 O5 33.9(15) no
F9 C24 C36 C25 -22.4(13) no
F9 C24 C36 C35 -129.4(9) no
C25 C24 C36 O5 56.3(8) no
C25 C24 C36 C35 -107.0(13) no
C36 C24 C25 O5 -55.6(9) no
C36 C24 C25 C26 123.0(10) no
O5 C25 C26 C27 -5.0(11) no
O5 C25 C36 C24 122.6(6) no
O5 C25 C36 C35 -123.6(10) no
C24 C25 C26 C27 176.8(5) no
C24 C25 C36 O5 -122.6(6) no
C24 C25 C36 C35 113.8(10) no
C26 C25 C36 O5 129.6(9) no
C26 C25 C36 C24 -107.8(9) no
C26 C25 C36 C35 6.0(15) no
C36 C25 C26 C27 -102.6(12) no
C25 C26 C27 O6 3.6(10) no
C25 C26 C27 C28 -175.7(5) no
C25 C26 C27 C37 76.7(15) no
O6 C27 C28 F10 71.7(7) no
O6 C27 C28 F11 -174.6(4) no
O6 C27 C28 F12 -63.4(6) no
O6 C27 C28 C37 27.0(3) no
O6 C27 C37 C28 -148.3(7) no
C26 C27 C28 F10 -108.9(6) no
C26 C27 C28 F11 4.8(7) no
C26 C27 C28 F12 116.0(6) no
C26 C27 C28 C37 -153.6(7) no
C26 C27 C37 O6 -92.4(18) no
C26 C27 C37 C28 119.3(18) no
C28 C27 C37 O6 148.3(7) no
C28 C27 C37 C28 0(10996118) no
C37 C27 C28 F10 44.7(7) no
C37 C27 C28 F11 158.4(6) no
C37 C27 C28 F12 -90.4(7) no
F10 C28 C37 O6 -174.2(9) no
F10 C28 C37 C27 -145.0(5) no
F10 C28 C37 C38 12.9(8) no
F11 C28 C37 O6 -68.7(14) no
F11 C28 C37 C27 -39.4(11) no
F11 C28 C37 C38 118.5(10) no
F12 C28 C37 O6 76.0(9) no
F12 C28 C37 C27 105.3(5) no
F12 C28 C37 C38 -96.9(8) no
C27 C28 C37 O6 -29.3(6) no
C27 C28 C37 C27 -0(10987647) no
C27 C28 C37 C38 157.9(11) no
F13 C29 C30 O7 -59.3(5) no
F13 C29 C30 C31 119.8(4) no
F14 C29 C30 O7 -177.7(4) no
F14 C29 C30 C31 1.5(6) no
F15 C29 C30 O7 61.1(5) no
F15 C29 C30 C31 -119.7(4) no
O7 C30 C31 C32 -2.1(7) no
C29 C30 C31 C32 178.8(4) no
C30 C31 C32 O8 0.6(8) no
C30 C31 C32 C33 -177.2(4) no
O8 C32 C33 F16 168.6(4) no
O8 C32 C33 F17 -69.0(6) no
O8 C32 C33 F18 48.6(6) no
C31 C32 C33 F16 -13.2(7) no
C31 C32 C33 F17 109.2(5) no
C31 C32 C33 F18 -133.2(5) no
O3 C34 C35 C36 -6.1(17) no
C19 C34 C35 C36 179.6(8) no
C20 C34 C35 C36 -93(3) no
C34 C35 C36 O5 15.4(19) no
C34 C35 C36 C24 175.7(9) no
C34 C35 C36 C25 90.3(14) no
O6 C37 C38 C39 0.9(17) no
C28 C37 C38 C39 172.8(7) no
C37 C38 C39 O4 3(3) no
C37 C38 C39 C23 -174.3(9) no
